data_2201250
loop_
_publ_author_name
'Guesmi, Abderrahmen'
'Driss, Ahmed'

_publ_section_title
;
Sodium cobalt(II) hydrogendiphosphate, NaCoHP~2~O~7~
;
_journal_name_full 'Acta Crystallographica, Section E'
_journal_page_first i108
_journal_page_last i110
_journal_paper_doi 10.1107/S1600536802019116
_journal_volume 58
_journal_year 2002
_chemical_formula_iupac 'Na Co H P2 O7'
_chemical_formula_structural 'Na Co H P2 O7'
_chemical_formula_sum 'Co H Na O7 P2'
_chemical_formula_weight 256.87
_space_group_IT_number 2
_space_group_name_Hall '-P 1'
_space_group_name_H-M_alt 'P -1'
_symmetry_cell_setting triclinic
_symmetry_space_group_name_Hall '-P 1'
_symmetry_space_group_name_H-M 'P -1'
_cell_angle_alpha 112.600(10)
_cell_angle_beta 87.935(8)
_cell_angle_gamma 96.140(10)
_cell_formula_units_Z 2
_cell_length_a 6.5629(7)
_cell_length_b 6.6430(10)
_cell_length_c 6.5309(6)
_cell_measurement_temperature 293(2)
_cell_volume 261.35(5)
_database_code_amcsd 0010391
_diffrn_ambient_temperature 293(2)
_exptl_crystal_density_diffrn 3.264
_cod_original_formula_sum 'H Co Na O7 P2'
_cod_database_code 2201250
_amcsd_formula_title NaCoHP2O7

loop_
_space_group_symop_operation_xyz
'x, y, z'
'-x, -y, -z'

loop_
_atom_site_label
_atom_site_fract_x
_atom_site_fract_y
_atom_site_fract_z
_atom_site_U_iso_or_equiv
_atom_site_adp_type
_atom_site_calc_flag
_atom_site_refinement_flags
_atom_site_occupancy
_atom_site_disorder_assembly
_atom_site_disorder_group
_atom_site_type_symbol
Co1 0.14557(4) 0.38935(4) 0.28318(4) 0.00892(13) Uani d . 1 . . Co
P1 0.12068(8) 0.86406(9) 0.16792(9) 0.00787(15) Uani d . 1 . . P
P2 0.64276(8) 0.28014(8) 0.25330(8) 0.00711(15) Uani d . 1 . . P
Na 0.6582(18) 0.7594(10) 0.302(3) 0.0242(18) Uani d P 0.65(5) . . Na
Na' 0.613(3) 0.7404(13) 0.221(5) 0.023(3) Uani d P 0.35(5) . . Na
O1 0.8274(2) 0.4464(2) 0.3630(2) 0.0099(3) Uani d . 1 . . O
O2 0.1139(2) 0.0960(3) 0.3312(3) 0.0124(3) Uani d . 1 . . O
O3 0.4643(2) 0.3913(3) 0.2215(3) 0.0130(3) Uani d . 1 . . O
O4 0.2102(3) 0.7202(3) 0.2764(3) 0.0128(3) Uani d D 1 . . O
O5 0.9229(2) 0.7475(3) 0.0489(2) 0.0116(3) Uani d . 1 . . O
O6 0.7117(2) 0.1209(3) 0.0136(2) 0.0111(3) Uani d . 1 . . O
O7 0.5890(2) 0.1272(3) 0.3791(2) 0.0111(3) Uani d . 1 . . O
H 0.262(6) 0.780(6) 0.397(3) 0.050 Uiso d D 1 . . H

loop_
_atom_site_aniso_label
_atom_site_aniso_U_11
_atom_site_aniso_U_22
_atom_site_aniso_U_33
_atom_site_aniso_U_12
_atom_site_aniso_U_13
_atom_site_aniso_U_23
Co1 0.00891(18) 0.00918(18) 0.00716(18) 0.00045(11) -0.00017(11) 0.00158(12)
P1 0.0088(3) 0.0080(3) 0.0060(2) 0.00102(19) 0.00036(19) 0.0019(2)
P2 0.0075(3) 0.0071(3) 0.0060(3) 0.00080(19) 0.00021(18) 0.0017(2)
Na 0.026(2) 0.0162(11) 0.031(4) 0.0057(11) 0.014(3) 0.0093(16)
Na' 0.020(3) 0.0145(18) 0.032(8) 0.0007(18) 0.012(4) 0.008(3)
O1 0.0091(7) 0.0098(7) 0.0080(7) -0.0018(6) 0.0003(5) 0.0012(6)
O2 0.0162(8) 0.0093(7) 0.0102(7) 0.0025(6) 0.0036(6) 0.0020(6)
O3 0.0098(7) 0.0137(7) 0.0163(8) 0.0022(6) 0.0003(6) 0.0064(6)
O4 0.0186(8) 0.0101(7) 0.0101(7) 0.0014(6) -0.0041(6) 0.0040(6)
O5 0.0104(7) 0.0157(8) 0.0077(7) 0.0003(6) -0.0008(6) 0.0035(6)
O6 0.0118(7) 0.0108(7) 0.0070(7) -0.0008(6) 0.0027(5) 0.0003(6)
O7 0.0138(7) 0.0113(7) 0.0094(7) -0.0011(6) -0.0015(6) 0.0056(6)

loop_
_geom_bond_atom_site_label_1
_geom_bond_atom_site_label_2
_geom_bond_site_symmetry_2
_geom_bond_distance
_geom_bond_publ_flag
Co1 O5 2_665 2.0495(15) y
Co1 O2 . 2.0782(16) y
Co1 O3 . 2.1156(16) y
Co1 O1 2_666 2.1474(15) y
Co1 O1 1_455 2.1713(15) y
Co1 O4 . 2.2104(16) y
P1 O2 1_565 1.5036(16) y
P1 O5 1_455 1.5112(16) y
P1 O4 . 1.5593(16) y
P1 O6 2_665 1.6121(16) y
P2 O3 . 1.5103(16) y
P2 O1 . 1.5394(15) y
P2 O7 . 1.5414(16) y
P2 O6 . 1.5978(15) y
Na Na' . 0.580(17) y
Na O5 . 2.341(4) y
Na O7 1_565 2.389(4) y
Na O3 . 2.503(7) y
Na O7 2_666 2.519(6) y
Na O1 . 2.622(10) y
Na O2 2_666 2.66(2) y
Na O4 . 2.929(13) y
Na' O5 . 2.295(6) y
Na' O7 1_565 2.393(7) y
Na' O3 . 2.418(6) y
Na' O4 . 2.649(14) y
Na' O3 2_665 2.73(3) y
Na' O7 2_666 2.75(2) y
Na' O1 . 2.95(2) y

loop_
_cod_related_entry_id
_cod_related_entry_database
_cod_related_entry_code
1 AMCSD 0010391
